data_7051274
loop_
_publ_author_name
'Zhu, Xu-Hui'
'Chen, Xiao-Feng'
'Zhang, Yong'
'You, Xiao-Zeng'
'Tan, Wei-Lian'
'Ji, Wei'
'Vittal, Jaganese J.'
'Tan, Goek-Kheng'
'Kennard, Colin H. L.'

_publ_section_title
;
 Crystal structures, molecular packing and picosecond optical limiting
 properties of quadridentate Schiff base divalent metal complexes
 derived from S-benzyl dithiocarbazate
;
_journal_issue 6
_journal_name_full 'New Journal of Chemistry'
_journal_page_first 419
_journal_paper_doi 10.1039/b000960l
_journal_volume 24
_journal_year 2000
_chemical_formula_sum 'C32 H28 N4 Ni O2 S4'
_chemical_formula_weight 687.53
_chemical_name_systematic
; 
 ? 
;
_space_group_IT_number 2
_symmetry_cell_setting triclinic
_symmetry_space_group_name_Hall '-P 1'
_symmetry_space_group_name_H-M 'P -1'
_atom_sites_solution_hydrogens geom
_atom_sites_solution_primary direct
_atom_sites_solution_secondary difmap
_audit_creation_method SHELXL
_cell_angle_alpha 81.079(13)
_cell_angle_beta 89.136(14)
_cell_angle_gamma 64.835(14)
_cell_formula_units_Z 2
_cell_length_a 10.778(2)
_cell_length_b 11.882(2)
_cell_length_c 13.830(2)
_cell_measurement_reflns_used 27
_cell_measurement_temperature 293(2)
_cell_measurement_theta_max 12.50
_cell_measurement_theta_min 4.79
_cell_volume 1581.1(5)
_computing_cell_refinement 'Siemens XSCANS'
_computing_data_collection 'Siemens XSCANS'
_computing_data_reduction 'Siemens SHELXTL'
_computing_molecular_graphics 'Siemens SHELXTL'
_computing_publication_material 'Siemens SHELXTL'
_computing_structure_refinement 'Siemens SHELXTL'
_computing_structure_solution 'Siemens SHELXTL'
_diffrn_ambient_temperature 293(2)
_diffrn_measurement_device 'Siemens P4'
_diffrn_measurement_method '2\q/\w scans'
_diffrn_radiation_monochromator graphite
_diffrn_radiation_source 'fine-focus sealed tube'
_diffrn_radiation_type MoK\a
_diffrn_radiation_wavelength 0.71073
_diffrn_reflns_av_R_equivalents 0.0342
_diffrn_reflns_av_sigmaI/netI 0.0393
_diffrn_reflns_limit_h_max 12
_diffrn_reflns_limit_h_min -1
_diffrn_reflns_limit_k_max 13
_diffrn_reflns_limit_k_min -13
_diffrn_reflns_limit_l_max 16
_diffrn_reflns_limit_l_min -16
_diffrn_reflns_number 5742
_diffrn_reflns_theta_max 25.00
_diffrn_reflns_theta_min 1.92
_diffrn_standards_decay_% 7.49
_diffrn_standards_interval_count 97
_diffrn_standards_number 3
_exptl_absorpt_coefficient_mu 0.914
_exptl_absorpt_correction_T_max 0.8640
_exptl_absorpt_correction_T_min 0.3344
_exptl_absorpt_correction_type empirical
_exptl_crystal_colour 'black                 '
_exptl_crystal_density_diffrn 1.444
_exptl_crystal_description 'block                 '
_exptl_crystal_F_000 712
_exptl_crystal_size_max 0.6
_exptl_crystal_size_mid 0.5
_exptl_crystal_size_min 0.5
_refine_diff_density_max 0.546
_refine_diff_density_min -0.711
_refine_diff_density_rms 0.077
_refine_ls_extinction_method none
_refine_ls_goodness_of_fit_all 1.071
_refine_ls_goodness_of_fit_obs 1.101
_refine_ls_matrix_type full
_refine_ls_number_parameters 388
_refine_ls_number_reflns 4996
_refine_ls_number_restraints 0
_refine_ls_restrained_S_all 1.071
_refine_ls_restrained_S_obs 1.101
_refine_ls_R_factor_all 0.0639
_refine_ls_R_factor_obs 0.0520
_refine_ls_shift/esd_max 0.000
_refine_ls_shift/esd_mean 0.000
_refine_ls_structure_factor_coef Fsqd
_refine_ls_weighting_details 'w=1/[\s^2^(Fo^2^)+(0.1001P)^2^+0.7121P] where P=(Fo^2^+2Fc^2^)/3'
_refine_ls_weighting_scheme calc
_refine_ls_wR_factor_all 0.1596
_refine_ls_wR_factor_obs 0.1477
_reflns_number_observed 4111
_reflns_number_total 4996
_reflns_observed_criterion >2sigma(I)
_cod_data_source_file b000960l.txt
_cod_data_source_block Nil
_cod_depositor_comments
;
The following automatic conversions were performed:
'_symmetry_cell_setting' value 'Triclinic' changed to 'triclinic'
according to '/home/saulius/struct/CIF-dictionaries/cif_core.dic'
dictionary named 'cif_core.dic' version 2.4.1 from 2010-06-29.

Automatic conversion script
Id: cif_fix_enum 1527 2010-12-29 10:47:43Z saulius 

The following automatic conversions were performed:

'_refine_ls_weighting_scheme' value 'calc
w=1/[\s^2^(Fo^2^)+(0.1001P)^2^+0.7121P] where P=(Fo^2^+2Fc^2^)/3' was
changed to 'calc'. New tag '_refine_ls_weighting_details' was
created. The value of the new tag was set to
'w=1/[\s^2^(Fo^2^)+(0.1001P)^2^+0.7121P] where P=(Fo^2^+2Fc^2^)/3'.

Automatic conversion script
Id: cif_fix_values 3143 2015-03-26 13:38:13Z robertas 
;
_cod_original_cell_volume 1581.1(4)
_cod_original_sg_symbol_H-M 'P-1   '
_cod_database_code 7051274

loop_
_symmetry_equiv_pos_as_xyz
'x, y, z'
'-x, -y, -z'

loop_
_atom_site_aniso_label
_atom_site_aniso_U_11
_atom_site_aniso_U_22
_atom_site_aniso_U_33
_atom_site_aniso_U_23
_atom_site_aniso_U_13
_atom_site_aniso_U_12
Ni1 0.0514(3) 0.0273(3) 0.0321(3) 0.0020(2) -0.0098(2) -0.0182(2)
S1 0.1299(11) 0.0423(6) 0.0501(7) -0.0098(5) -0.0141(7) -0.0423(6)
S2 0.0921(8) 0.0335(5) 0.0455(6) 0.0026(4) -0.0171(5) -0.0329(5)
S3 0.0721(6) 0.0370(5) 0.0363(5) 0.0084(4) -0.0141(4) -0.0276(4)
S4 0.1012(9) 0.0582(7) 0.0299(5) 0.0021(5) -0.0038(5) -0.0383(6)
O1 0.085(2) 0.044(2) 0.045(2) 0.0049(13) -0.0139(14) -0.0339(14)
O2 0.070(2) 0.043(2) 0.038(2) -0.0006(13) -0.0013(13) -0.0198(13)
N1 0.058(2) 0.037(2) 0.033(2) -0.0069(14) -0.0050(13) -0.0197(13)
N2 0.0460(15) 0.0302(15) 0.035(2) -0.0045(13) -0.0037(12) -0.0169(12)
N3 0.048(2) 0.0309(15) 0.0269(15) -0.0031(12) -0.0025(12) -0.0176(12)
N4 0.054(2) 0.041(2) 0.030(2) -0.0060(14) -0.0016(13) -0.0226(13)
C1 0.058(2) 0.038(2) 0.045(2) -0.010(2) -0.009(2) -0.020(2)
C2 0.047(2) 0.035(2) 0.029(2) -0.0031(15) -0.0024(14) -0.0176(14)
C3 0.040(2) 0.038(2) 0.028(2) -0.0013(15) 0.0014(14) -0.0104(14)
C4 0.052(2) 0.048(2) 0.040(2) -0.005(2) -0.006(2) -0.013(2)
C5 0.056(2) 0.077(3) 0.037(2) -0.007(2) -0.011(2) -0.017(2)
C6 0.051(2) 0.067(3) 0.037(2) 0.006(2) -0.006(2) -0.008(2)
C7 0.054(2) 0.039(2) 0.043(2) 0.009(2) 0.001(2) -0.011(2)
C8 0.045(2) 0.039(2) 0.037(2) 0.001(2) 0.0008(15) -0.0157(15)
C9 0.071(3) 0.028(2) 0.065(3) 0.001(2) -0.003(2) -0.017(2)
C10 0.070(3) 0.040(2) 0.060(3) -0.011(2) 0.002(2) -0.022(2)
C11 0.056(2) 0.044(2) 0.038(2) -0.013(2) 0.009(2) -0.027(2)
C12 0.075(3) 0.051(2) 0.063(3) -0.017(2) 0.019(2) -0.038(2)
C13 0.066(3) 0.082(3) 0.061(3) -0.032(3) 0.016(2) -0.049(2)
C14 0.049(2) 0.077(3) 0.057(3) -0.024(2) 0.004(2) -0.031(2)
C15 0.046(2) 0.052(2) 0.047(2) -0.013(2) 0.000(2) -0.020(2)
C16 0.047(2) 0.040(2) 0.035(2) -0.010(2) 0.0078(15) -0.0228(15)
C17 0.046(2) 0.035(2) 0.034(2) -0.006(2) -0.0014(15) -0.0174(14)
C18 0.049(2) 0.035(2) 0.034(2) 0.002(2) -0.0075(15) -0.0166(15)
C19 0.145(5) 0.063(3) 0.049(3) -0.006(2) -0.016(3) -0.056(3)
C20 0.079(3) 0.037(2) 0.046(2) -0.001(2) -0.012(2) -0.022(2)
C21 0.097(4) 0.058(3) 0.054(3) -0.005(3) -0.025(3) -0.002(3)
C22 0.177(7) 0.059(4) 0.073(4) -0.013(3) -0.060(5) -0.009(4)
C23 0.221(12) 0.078(5) 0.128(8) 0.048(5) -0.121(9) -0.078(7)
C24 0.132(6) 0.121(7) 0.140(8) 0.072(6) -0.069(6) -0.091(6)
C25 0.107(4) 0.074(4) 0.078(4) 0.025(3) -0.009(3) -0.037(3)
C26 0.079(3) 0.064(3) 0.041(2) -0.013(2) -0.011(2) -0.033(2)
C27 0.067(2) 0.064(3) 0.036(2) -0.018(2) -0.001(2) -0.034(2)
C28 0.073(3) 0.078(3) 0.040(2) -0.011(2) 0.000(2) -0.040(2)
C29 0.064(3) 0.094(4) 0.063(3) -0.026(3) 0.004(2) -0.031(3)
C30 0.084(3) 0.072(3) 0.063(3) -0.026(3) 0.001(3) -0.019(3)
C31 0.112(4) 0.067(3) 0.071(4) -0.016(3) 0.021(3) -0.038(3)
C32 0.085(3) 0.064(3) 0.068(3) -0.021(3) 0.025(3) -0.034(3)

loop_
_atom_site_label
_atom_site_type_symbol
_atom_site_fract_x
_atom_site_fract_y
_atom_site_fract_z
_atom_site_U_iso_or_equiv
_atom_site_thermal_displace_type
_atom_site_occupancy
_atom_site_calc_flag
_atom_site_refinement_flags
_atom_site_disorder_group
Ni1 Ni 0.34595(4) 0.66823(4) 0.14886(3) 0.0371(2) Uani 1 d . .
S1 S 0.3030(2) 0.46499(11) -0.09429(10) 0.0717(4) Uani 1 d . .
S2 S 0.33502(12) 0.50657(9) 0.10489(8) 0.0557(3) Uani 1 d . .
S3 S 0.37428(11) 0.57879(9) 0.30064(7) 0.0485(3) Uani 1 d . .
S4 S 0.39498(14) 0.68899(12) 0.47288(8) 0.0626(3) Uani 1 d . .
O1 O 0.1331(3) 1.1167(3) -0.0154(2) 0.0570(7) Uani 1 d . .
O2 O 0.3698(3) 1.1080(3) 0.0512(2) 0.0525(7) Uani 1 d . .
N1 N 0.2711(3) 0.6863(3) -0.0543(2) 0.0428(7) Uani 1 d . .
N2 N 0.2704(3) 0.7542(3) 0.0202(2) 0.0369(6) Uani 1 d . .
N3 N 0.3988(3) 0.7895(3) 0.1914(2) 0.0350(6) Uani 1 d . .
N4 N 0.4039(3) 0.7941(3) 0.2923(2) 0.0409(7) Uani 1 d . .
C1 C 0.2999(4) 0.5704(4) -0.0184(3) 0.0463(9) Uani 1 d . .
C2 C 0.1986(3) 0.8759(3) 0.0005(3) 0.0373(7) Uani 1 d . .
H2A H 0.2005(3) 0.9184(3) 0.0512(3) 0.045 Uiso 1 calc R .
C3 C 0.1159(3) 0.9574(3) -0.0867(3) 0.0381(8) Uani 1 d . .
C4 C 0.0608(4) 0.9217(4) -0.1606(3) 0.0498(9) Uani 1 d . .
H4B H 0.0774(4) 0.8376(4) -0.1569(3) 0.060 Uiso 1 calc R .
C5 C -0.0178(4) 1.0088(5) -0.2390(3) 0.0609(12) Uani 1 d . .
H5A H -0.0555(4) 0.9840(5) -0.2870(3) 0.073 Uiso 1 calc R .
C6 C -0.0401(4) 1.1334(5) -0.2458(3) 0.0592(12) Uani 1 d . .
H6A H -0.0896(4) 1.1913(5) -0.3003(3) 0.071 Uiso 1 calc R .
C7 C 0.0092(4) 1.1729(4) -0.1739(3) 0.0504(10) Uani 1 d . .
H7A H -0.0085(4) 1.2573(4) -0.1785(3) 0.061 Uiso 1 calc R .
C8 C 0.0859(3) 1.0859(4) -0.0939(3) 0.0417(8) Uani 1 d . .
C9 C 0.1500(4) 1.2300(4) -0.0238(4) 0.0572(11) Uani 1 d . .
H9A H 0.0623(4) 1.3018(4) -0.0223(4) 0.069 Uiso 1 calc R .
H9B H 0.1918(4) 1.2438(4) -0.0844(4) 0.069 Uiso 1 calc R .
C10 C 0.2416(4) 1.2110(4) 0.0625(4) 0.0568(11) Uani 1 d . .
H10A H 0.2545(4) 1.2865(4) 0.0648(4) 0.068 Uiso 1 calc R .
H10B H 0.2021(4) 1.1915(4) 0.1227(4) 0.068 Uiso 1 calc R .
C11 C 0.4653(4) 1.0611(4) 0.1295(3) 0.0435(8) Uani 1 d . .
C12 C 0.5217(5) 1.1355(4) 0.1626(4) 0.0585(11) Uani 1 d . .
H12A H 0.4911(5) 1.2198(4) 0.1348(4) 0.070 Uiso 1 calc R .
C13 C 0.6234(5) 1.0823(5) 0.2369(4) 0.0613(12) Uani 1 d . .
H13A H 0.6604(5) 1.1318(5) 0.2597(4) 0.074 Uiso 1 calc R .
C14 C 0.6709(4) 0.9572(5) 0.2780(4) 0.0581(11) Uani 1 d . .
H14A H 0.7412(4) 0.9219(5) 0.3270(4) 0.070 Uiso 1 calc R .
C15 C 0.6135(4) 0.8847(4) 0.2459(3) 0.0481(9) Uani 1 d . .
H15A H 0.6458(4) 0.8001(4) 0.2735(3) 0.058 Uiso 1 calc R .
C16 C 0.5076(3) 0.9364(3) 0.1726(3) 0.0388(8) Uani 1 d . .
C17 C 0.4444(3) 0.8606(3) 0.1371(3) 0.0382(8) Uani 1 d . .
H17A H 0.4369(3) 0.8645(3) 0.0696(3) 0.046 Uiso 1 calc R .
C18 C 0.3922(4) 0.7008(3) 0.3455(3) 0.0402(8) Uani 1 d . .
C19 C 0.2471(7) 0.5635(5) -0.2133(4) 0.082(2) Uani 1 d . .
H19A H 0.1867(7) 0.6492(5) -0.2055(4) 0.098 Uiso 1 calc R .
H19B H 0.3260(7) 0.5647(5) -0.2475(4) 0.098 Uiso 1 calc R .
C20 C 0.1729(5) 0.5127(4) -0.2718(3) 0.0555(11) Uani 1 d . .
C21 C 0.2281(6) 0.4647(5) -0.3539(4) 0.081(2) Uani 1 d . .
H21A H 0.3107(6) 0.4653(5) -0.3738(4) 0.097 Uiso 1 calc R .
C22 C 0.1615(10) 0.4145(6) -0.4085(6) 0.116(3) Uani 1 d . .
H22A H 0.2003(10) 0.3794(6) -0.4634(6) 0.140 Uiso 1 calc R .
C23 C 0.0412(14) 0.4180(8) -0.3802(9) 0.143(5) Uani 1 d . .
H23A H -0.0026(14) 0.3845(8) -0.4168(9) 0.172 Uiso 1 calc R .
C24 C -0.0197(9) 0.4671(9) -0.3020(8) 0.128(4) Uani 1 d . .
H24A H -0.1046(9) 0.4695(9) -0.2853(8) 0.154 Uiso 1 calc R .
C25 C 0.0478(7) 0.5143(6) -0.2464(5) 0.091(2) Uani 1 d . .
H25A H 0.0080(7) 0.5476(6) -0.1912(5) 0.110 Uiso 1 calc R .
C26 C 0.4320(5) 0.8202(4) 0.4917(3) 0.0596(11) Uani 1 d . .
H26A H 0.4637(5) 0.8064(4) 0.5596(3) 0.072 Uiso 1 calc R .
H26B H 0.5073(5) 0.8186(4) 0.4516(3) 0.072 Uiso 1 calc R .
C27 C 0.3160(4) 0.9493(4) 0.4688(3) 0.0523(10) Uani 1 d . .
C28 C 0.1934(5) 0.9814(5) 0.5137(3) 0.0609(11) Uani 1 d . .
H28A H 0.1809(5) 0.9204(5) 0.5582(3) 0.073 Uiso 1 calc R .
C29 C 0.0885(5) 1.1017(6) 0.4942(4) 0.0734(14) Uani 1 d . .
H29A H 0.0067(5) 1.1211(6) 0.5256(4) 0.088 Uiso 1 calc R .
C30 C 0.1057(6) 1.1924(5) 0.4283(4) 0.0761(15) Uani 1 d . .
H30A H 0.0351(6) 1.2733(5) 0.4145(4) 0.091 Uiso 1 calc R .
C31 C 0.2263(6) 1.1639(6) 0.3831(5) 0.083(2) Uani 1 d . .
H31A H 0.2384(6) 1.2256(6) 0.3392(5) 0.100 Uiso 1 calc R .
C32 C 0.3311(5) 1.0423(5) 0.4027(4) 0.0708(13) Uani 1 d . .
H32A H 0.4126(5) 1.0233(5) 0.3710(4) 0.085 Uiso 1 calc R .

loop_
_atom_type_symbol
_atom_type_description
_atom_type_scat_dispersion_real
_atom_type_scat_dispersion_imag
_atom_type_scat_source
C C 0.0033 0.0016 'International Tables Vol C Tables 4.2.6.8 and 6.1.1.4'
H H 0.0000 0.0000 'International Tables Vol C Tables 4.2.6.8 and 6.1.1.4'
N N 0.0061 0.0033 'International Tables Vol C Tables 4.2.6.8 and 6.1.1.4'
O O 0.0106 0.0060 'International Tables Vol C Tables 4.2.6.8 and 6.1.1.4'
S S 0.1246 0.1234 'International Tables Vol C Tables 4.2.6.8 and 6.1.1.4'
Ni Ni 0.3393 1.1124 'International Tables Vol C Tables 4.2.6.8 and 6.1.1.4'

loop_
_geom_angle_atom_site_label_1
_geom_angle_atom_site_label_2
_geom_angle_atom_site_label_3
_geom_angle
_geom_angle_site_symmetry_1
_geom_angle_site_symmetry_3
_geom_angle_publ_flag
N2 Ni1 N3 99.66(12) . . ?
N2 Ni1 S2 86.16(9) . . ?
N3 Ni1 S2 167.30(9) . . ?
N2 Ni1 S3 164.32(9) . . ?
N3 Ni1 S3 87.26(9) . . ?
S2 Ni1 S3 89.99(4) . . ?
C1 S1 C19 103.1(2) . . ?
C1 S2 Ni1 95.24(13) . . ?
C18 S3 Ni1 94.56(12) . . ?
C18 S4 C26 102.3(2) . . ?
C8 O1 C9 121.0(3) . . ?
C11 O2 C10 117.2(3) . . ?
C1 N1 N2 110.8(3) . . ?
C2 N2 N1 116.3(3) . . ?
C2 N2 Ni1 122.5(2) . . ?
N1 N2 Ni1 120.5(2) . . ?
C17 N3 N4 114.6(3) . . ?
C17 N3 Ni1 126.2(2) . . ?
N4 N3 Ni1 118.8(2) . . ?
C18 N4 N3 112.6(3) . . ?
N1 C1 S2 124.7(3) . . ?
N1 C1 S1 120.7(3) . . ?
S2 C1 S1 114.5(2) . . ?
N2 C2 C3 131.5(3) . . ?
C4 C3 C8 117.7(3) . . ?
C4 C3 C2 126.9(3) . . ?
C8 C3 C2 115.4(3) . . ?
C5 C4 C3 121.2(4) . . ?
C4 C5 C6 119.5(4) . . ?
C7 C6 C5 121.1(4) . . ?
C6 C7 C8 119.4(4) . . ?
O1 C8 C7 123.9(4) . . ?
O1 C8 C3 115.0(3) . . ?
C7 C8 C3 121.1(4) . . ?
O1 C9 C10 104.8(3) . . ?
O2 C10 C9 106.6(4) . . ?
O2 C11 C16 118.1(3) . . ?
O2 C11 C12 121.2(4) . . ?
C16 C11 C12 120.6(4) . . ?
C13 C12 C11 119.2(4) . . ?
C14 C13 C12 121.1(4) . . ?
C13 C14 C15 119.4(4) . . ?
C14 C15 C16 121.0(4) . . ?
C11 C16 C15 118.5(3) . . ?
C11 C16 C17 119.4(3) . . ?
C15 C16 C17 122.0(3) . . ?
N3 C17 C16 125.8(3) . . ?
N4 C18 S3 125.0(3) . . ?
N4 C18 S4 119.9(3) . . ?
S3 C18 S4 115.1(2) . . ?
C20 C19 S1 109.4(4) . . ?
C21 C20 C25 118.1(5) . . ?
C21 C20 C19 119.7(5) . . ?
C25 C20 C19 122.2(5) . . ?
C20 C21 C22 120.5(7) . . ?
C23 C22 C21 118.7(8) . . ?
C22 C23 C24 123.4(8) . . ?
C23 C24 C25 118.0(9) . . ?
C20 C25 C24 121.2(8) . . ?
C27 C26 S4 116.6(3) . . ?
C28 C27 C32 117.6(4) . . ?
C28 C27 C26 122.2(4) . . ?
C32 C27 C26 120.2(4) . . ?
C27 C28 C29 121.8(5) . . ?
C30 C29 C28 119.6(5) . . ?
C31 C30 C29 120.1(5) . . ?
C30 C31 C32 119.9(5) . . ?
C27 C32 C31 121.0(5) . . ?

loop_
_geom_bond_atom_site_label_1
_geom_bond_atom_site_label_2
_geom_bond_distance
_geom_bond_site_symmetry_2
_geom_bond_publ_flag
Ni1 N2 1.910(3) . ?
Ni1 N3 1.928(3) . ?
Ni1 S2 2.1518(11) . ?
Ni1 S3 2.1634(11) . ?
S1 C1 1.743(4) . ?
S1 C19 1.810(5) . ?
S2 C1 1.732(4) . ?
S3 C18 1.744(4) . ?
S4 C18 1.745(4) . ?
S4 C26 1.821(4) . ?
O1 C8 1.367(5) . ?
O1 C9 1.421(5) . ?
O2 C11 1.378(5) . ?
O2 C10 1.431(5) . ?
N1 C1 1.292(5) . ?
N1 N2 1.402(4) . ?
N2 C2 1.303(5) . ?
N3 C17 1.290(4) . ?
N3 N4 1.408(4) . ?
N4 C18 1.285(5) . ?
C2 C3 1.457(5) . ?
C3 C4 1.394(5) . ?
C3 C8 1.407(5) . ?
C4 C5 1.378(6) . ?
C5 C6 1.384(7) . ?
C6 C7 1.365(6) . ?
C7 C8 1.386(5) . ?
C9 C10 1.487(6) . ?
C11 C16 1.385(5) . ?
C11 C12 1.396(6) . ?
C12 C13 1.379(7) . ?
C13 C14 1.376(7) . ?
C14 C15 1.379(6) . ?
C15 C16 1.398(5) . ?
C16 C17 1.478(5) . ?
C19 C20 1.496(6) . ?
C20 C21 1.364(7) . ?
C20 C25 1.381(8) . ?
C21 C22 1.401(10) . ?
C22 C23 1.334(14) . ?
C23 C24 1.338(15) . ?
C24 C25 1.391(11) . ?
C26 C27 1.499(6) . ?
C27 C28 1.377(6) . ?
C27 C32 1.385(7) . ?
C28 C29 1.382(7) . ?
C29 C30 1.374(8) . ?
C30 C31 1.364(8) . ?
C31 C32 1.392(8) . ?
